data_7719896
loop_
_publ_author_name
'Wang, Guanqi'
'Philouze, Christian'
'Berthiol, Florian'
'Moreau, Yohann'
'Jarjayes, Olivier'
'Thomas, Fabrice'

_publ_section_title
;
 Defining the oxidation site in Cu(II) and Ni(II) Complexes of ligands
 combining amido, phenolato and pyridine donors
;
_journal_name_full 'Dalton Transactions'
_journal_paper_doi 10.1039/D5DT02056E
_journal_year 2025
_chemical_formula_moiety 'C27 H29 Cu N3 O2'
_chemical_formula_sum 'C27 H29 Cu N3 O2'
_chemical_formula_weight 491.07
_space_group_crystal_system monoclinic
_space_group_IT_number 14
_space_group_name_Hall '-P 2ybc'
_space_group_name_H-M_alt 'P 1 21/c 1'
_atom_sites_solution_hydrogens geom
_atom_sites_solution_primary dual
_audit_creation_date 2024-06-13
_audit_creation_method
;
Olex2 1.5
(compiled 2023.08.24 svn.re1ec141 for OlexSys, GUI svn.r6817)
;
_audit_update_record
;
2024-06-13 deposited with the CCDC.	2025-11-04 downloaded from the CCDC.
;
_cell_angle_alpha 90
_cell_angle_beta 106.58(3)
_cell_angle_gamma 90
_cell_formula_units_Z 4
_cell_length_a 9.918(2)
_cell_length_b 18.126(4)
_cell_length_c 13.540(3)
_cell_measurement_reflns_used 29222
_cell_measurement_temperature 200.00
_cell_measurement_theta_max 27.500
_cell_measurement_theta_min 2.419
_cell_volume 2332.9(9)
_computing_cell_refinement EvalCCD
_computing_data_collection Collect
_computing_data_reduction EvalCCD
_computing_molecular_graphics 'Olex2 1.5 (Dolomanov et al., 2009)'
_computing_publication_material 'Olex2 1.5 (Dolomanov et al., 2009)'
_computing_structure_refinement 'SHELXL 2019/3 (Sheldrick, 2015)'
_computing_structure_solution 'SHELXT 2018/2 (Sheldrick, 2018)'
_diffrn_ambient_temperature 200.00
_diffrn_detector 'CCD area detector'
_diffrn_detector_type 'APEX II'
_diffrn_measured_fraction_theta_full 0.996
_diffrn_measured_fraction_theta_max 0.994
_diffrn_measurement_device '\k-geometry 4 circles diffractometer'
_diffrn_measurement_device_type 'Bruker-AXS-enraf-nonius KappaAPEXII'
_diffrn_measurement_method '\f and \w scans'
_diffrn_radiation_collimation 'Montel optic'
_diffrn_radiation_detector CCD
_diffrn_radiation_monochromator 'Multilayer mirrors'
_diffrn_radiation_probe x-ray
_diffrn_radiation_type MoK\a
_diffrn_radiation_wavelength 0.71073
_diffrn_reflns_av_R_equivalents 0.0566
_diffrn_reflns_av_unetI/netI 0.0447
_diffrn_reflns_Laue_measured_fraction_full 0.996
_diffrn_reflns_Laue_measured_fraction_max 0.994
_diffrn_reflns_limit_h_max 12
_diffrn_reflns_limit_h_min -12
_diffrn_reflns_limit_k_max 23
_diffrn_reflns_limit_k_min -22
_diffrn_reflns_limit_l_max 16
_diffrn_reflns_limit_l_min -17
_diffrn_reflns_number 29200
_diffrn_reflns_point_group_measured_fraction_full 0.996
_diffrn_reflns_point_group_measured_fraction_max 0.994
_diffrn_reflns_theta_full 25.242
_diffrn_reflns_theta_max 27.500
_diffrn_reflns_theta_min 2.419
_diffrn_source 'Incoatec ISG250'
_diffrn_source_target Mo
_diffrn_source_type 'Microfocus sealed tube'
_exptl_absorpt_coefficient_mu 0.966
_exptl_absorpt_correction_T_max 1
_exptl_absorpt_correction_T_min 0.851357
_exptl_absorpt_correction_type multi-scan
_exptl_absorpt_process_details
;
SADABS-2004/1 (Bruker,2004) was used for absorption correction.
R(int) was 0.1158 before and 0.0500 after correction.
The Ratio of minimum to maximum transmission is 0.8514.
The \l/2 correction factor is 0.0015.
;
_exptl_crystal_colour orange
_exptl_crystal_colour_primary orange
_exptl_crystal_density_diffrn 1.398
_exptl_crystal_description prism
_exptl_crystal_F_000 1028
_exptl_crystal_size_max 0.2
_exptl_crystal_size_mid 0.2
_exptl_crystal_size_min 0.2
_refine_diff_density_max 0.543
_refine_diff_density_min -0.787
_refine_diff_density_rms 0.108
_refine_ls_extinction_method none
_refine_ls_goodness_of_fit_ref 1.207
_refine_ls_hydrogen_treatment constr
_refine_ls_matrix_type full
_refine_ls_number_parameters 304
_refine_ls_number_reflns 5324
_refine_ls_number_restraints 0
_refine_ls_restrained_S_all 1.207
_refine_ls_R_factor_all 0.0893
_refine_ls_R_factor_gt 0.0656
_refine_ls_shift/su_max 0.000
_refine_ls_shift/su_mean 0.000
_refine_ls_structure_factor_coef Fsqd
_refine_ls_weighting_details 'w=1/[\s^2^(Fo^2^)+(0.0485P)^2^+8.4896P] where P=(Fo^2^+2Fc^2^)/3'
_refine_ls_weighting_scheme calc
_refine_ls_wR_factor_gt 0.1626
_refine_ls_wR_factor_ref 0.1760
_reflns_Friedel_coverage 0.000
_reflns_number_gt 4223
_reflns_number_total 5324
_reflns_threshold_expression 'I > 2\s(I)'
_cod_data_source_file d5dt02056e2.cif
_cod_data_source_block sad_CCDC3
_cod_database_code 7719896
_shelx_shelxl_version_number 2019/3
_shelx_space_group_comment
;
The symmetry employed for this shelxl refinement is uniquely defined
by the following loop, which should always be used as a source of
symmetry information in preference to the above space-group names.
They are only intended as comments.
;
_shelx_estimated_absorpt_t_max 0.830
_shelx_estimated_absorpt_t_min 0.830
_olex2_refinement_description
;
1. Fixed Uiso
 At 1.2 times of:
  All C(H) groups
 At 1.5 times of:
  All C(H,H,H) groups
2.a Aromatic/amide H refined with riding coordinates:
 C3(H3), C5(H5), C19(H19), C7(H7), C9(H9), C16(H16), C12(H12), C17(H17),
 C11(H11), C10(H10), C18(H18)
2.b Idealised Me refined as rotating group:
 C22(H22A,H22B,H22C), C23(H23A,H23B,H23C), C21(H21A,H21B,H21C), C26(H26A,H26B,
 H26C), C27(H27A,H27B,H27C), C25(H25A,H25B,H25C)
;
_olex2_submission_special_instructions 'No special instructions were received'

loop_
_space_group_symop_operation_xyz
'x, y, z'
'-x, y+1/2, -z+1/2'
'-x, -y, -z'
'x, -y-1/2, z-1/2'

loop_
_atom_site_label
_atom_site_type_symbol
_atom_site_fract_x
_atom_site_fract_y
_atom_site_fract_z
_atom_site_U_iso_or_equiv
_atom_site_adp_type
_atom_site_occupancy
_atom_site_site_symmetry_order
_atom_site_calc_flag
_atom_site_refinement_flags_posn
_atom_site_refinement_flags_adp
_atom_site_refinement_flags_occupancy
_atom_site_disorder_assembly
_atom_site_disorder_group
Cu1 Cu 0.85567(6) 0.53754(3) 0.34419(4) 0.02464(17) Uani 1 1 d . . . . .
O1 O 0.7854(3) 0.48903(16) 0.2173(2) 0.0247(6) Uani 1 1 d . . . . .
O2 O 1.0877(4) 0.67544(18) 0.5589(2) 0.0331(8) Uani 1 1 d . . . . .
N3 N 0.9771(4) 0.61127(19) 0.3007(3) 0.0223(7) Uani 1 1 d . . . . .
N1 N 0.7379(4) 0.48592(19) 0.4128(3) 0.0210(7) Uani 1 1 d . . . . .
N2 N 0.9282(4) 0.58608(19) 0.4747(3) 0.0234(7) Uani 1 1 d . . . . .
C3 C 0.5643(4) 0.3430(2) 0.0753(3) 0.0248(9) Uani 1 1 d . . . . .
H3 H 0.542158 0.321018 0.008954 0.030 Uiso 1 1 calc R U . . .
C4 C 0.4972(4) 0.3147(2) 0.1456(3) 0.0246(9) Uani 1 1 d . . . . .
C2 C 0.6604(4) 0.4007(2) 0.0955(3) 0.0207(8) Uani 1 1 d . . . . .
C1 C 0.6954(4) 0.4338(2) 0.1962(3) 0.0215(8) Uani 1 1 d . . . . .
C5 C 0.5326(4) 0.3459(2) 0.2416(4) 0.0267(9) Uani 1 1 d . . . . .
H5 H 0.490820 0.327403 0.291635 0.032 Uiso 1 1 calc R U . . .
C8 C 0.7588(4) 0.5103(2) 0.5166(3) 0.0218(8) Uani 1 1 d . . . . .
C15 C 1.0502(4) 0.6539(2) 0.3798(3) 0.0220(8) Uani 1 1 d . . . . .
C6 C 0.6297(4) 0.4051(2) 0.2688(3) 0.0227(8) Uani 1 1 d . . . . .
C13 C 0.8636(4) 0.5643(2) 0.5499(3) 0.0229(8) Uani 1 1 d . . . . .
C20 C 0.7280(5) 0.4286(2) 0.0135(3) 0.0244(9) Uani 1 1 d . . . . .
C19 C 0.9858(5) 0.6259(3) 0.2059(4) 0.0289(10) Uani 1 1 d . . . . .
H19 H 0.937123 0.594953 0.150493 0.035 Uiso 1 1 calc R U . . .
C14 C 1.0257(4) 0.6391(2) 0.4834(3) 0.0246(9) Uani 1 1 d . . . . .
C22 C 0.6920(5) 0.5103(3) -0.0115(4) 0.0331(10) Uani 1 1 d . . . . .
H22A H 0.590998 0.515189 -0.045634 0.050 Uiso 1 1 calc R U . . .
H22B H 0.745225 0.528697 -0.057219 0.050 Uiso 1 1 calc R U . . .
H22C H 0.716723 0.539005 0.052495 0.050 Uiso 1 1 calc R U . . .
C7 C 0.6558(4) 0.4325(2) 0.3729(3) 0.0247(9) Uani 1 1 d . . . . .
H7 H 0.607720 0.408686 0.415546 0.030 Uiso 1 1 calc R U . . .
C9 C 0.6808(5) 0.4872(3) 0.5808(3) 0.0297(10) Uani 1 1 d . . . . .
H9 H 0.609101 0.451206 0.557744 0.036 Uiso 1 1 calc R U . . .
C16 C 1.1343(5) 0.7110(2) 0.3653(4) 0.0289(10) Uani 1 1 d . . . . .
H16 H 1.188063 0.738876 0.422456 0.035 Uiso 1 1 calc R U . . .
C23 C 0.8883(5) 0.4185(3) 0.0527(4) 0.0299(10) Uani 1 1 d . . . . .
H23A H 0.925904 0.448566 0.114577 0.045 Uiso 1 1 calc R U . . .
H23B H 0.931003 0.434034 -0.000887 0.045 Uiso 1 1 calc R U . . .
H23C H 0.910092 0.366437 0.069345 0.045 Uiso 1 1 calc R U . . .
C12 C 0.8905(5) 0.5928(3) 0.6494(3) 0.0311(10) Uani 1 1 d . . . . .
H12 H 0.962527 0.628486 0.673725 0.037 Uiso 1 1 calc R U . . .
C21 C 0.6735(6) 0.3864(3) -0.0882(4) 0.0362(11) Uani 1 1 d . . . . .
H21A H 0.694266 0.333757 -0.076226 0.054 Uiso 1 1 calc R U . . .
H21B H 0.719699 0.405088 -0.138234 0.054 Uiso 1 1 calc R U . . .
H21C H 0.571560 0.393373 -0.115266 0.054 Uiso 1 1 calc R U . . .
C17 C 1.1394(5) 0.7273(3) 0.2675(4) 0.0328(10) Uani 1 1 d . . . . .
H17 H 1.194506 0.767541 0.255915 0.039 Uiso 1 1 calc R U . . .
C11 C 0.8113(5) 0.5688(3) 0.7124(4) 0.0357(11) Uani 1 1 d . . . . .
H11 H 0.829032 0.588584 0.779904 0.043 Uiso 1 1 calc R U . . .
C24 C 0.3917(5) 0.2514(3) 0.1132(4) 0.0329(11) Uani 1 1 d . . . . .
C10 C 0.7075(5) 0.5168(3) 0.6790(4) 0.0352(11) Uani 1 1 d . . . . .
H10 H 0.653916 0.501039 0.723178 0.042 Uiso 1 1 calc R U . . .
C18 C 1.0633(5) 0.6845(3) 0.1858(4) 0.0322(10) Uani 1 1 d . . . . .
H18 H 1.064392 0.695139 0.117280 0.039 Uiso 1 1 calc R U . . .
C26 C 0.2678(6) 0.2760(3) 0.0248(5) 0.0499(15) Uani 1 1 d . . . . .
H26A H 0.217257 0.315640 0.048412 0.075 Uiso 1 1 calc R U . . .
H26B H 0.204242 0.234239 0.000845 0.075 Uiso 1 1 calc R U . . .
H26C H 0.302020 0.294155 -0.031863 0.075 Uiso 1 1 calc R U . . .
C27 C 0.3346(6) 0.2262(3) 0.2024(5) 0.0510(15) Uani 1 1 d . . . . .
H27A H 0.412663 0.208821 0.259842 0.076 Uiso 1 1 calc R U . . .
H27B H 0.266989 0.185989 0.178635 0.076 Uiso 1 1 calc R U . . .
H27C H 0.287796 0.267703 0.225286 0.076 Uiso 1 1 calc R U . . .
C25 C 0.4638(7) 0.1851(3) 0.0813(6) 0.062(2) Uani 1 1 d . . . . .
H25A H 0.500705 0.199025 0.024009 0.094 Uiso 1 1 calc R U . . .
H25B H 0.395713 0.144911 0.059417 0.094 Uiso 1 1 calc R U . . .
H25C H 0.541390 0.168734 0.139797 0.094 Uiso 1 1 calc R U . . .

loop_
_atom_site_aniso_label
_atom_site_aniso_U_11
_atom_site_aniso_U_22
_atom_site_aniso_U_33
_atom_site_aniso_U_23
_atom_site_aniso_U_13
_atom_site_aniso_U_12
Cu1 0.0261(3) 0.0211(3) 0.0267(3) -0.0025(2) 0.0075(2) -0.0036(2)
O1 0.0267(16) 0.0198(14) 0.0271(15) -0.0045(12) 0.0070(12) -0.0106(12)
O2 0.0326(18) 0.0292(17) 0.0322(17) -0.0118(14) 0.0006(14) -0.0059(14)
N3 0.0224(18) 0.0180(17) 0.0273(18) -0.0025(14) 0.0083(14) -0.0030(14)
N1 0.0222(17) 0.0188(16) 0.0227(17) 0.0017(13) 0.0074(14) 0.0015(14)
N2 0.0240(18) 0.0204(17) 0.0247(17) -0.0023(14) 0.0052(14) 0.0008(14)
C3 0.022(2) 0.019(2) 0.028(2) -0.0047(17) -0.0002(17) -0.0004(16)
C4 0.018(2) 0.0166(19) 0.037(2) -0.0032(17) 0.0039(17) -0.0012(16)
C2 0.0165(19) 0.0180(19) 0.026(2) -0.0025(16) 0.0039(16) -0.0004(15)
C1 0.0185(19) 0.0162(19) 0.028(2) 0.0005(16) 0.0033(16) 0.0010(15)
C5 0.020(2) 0.020(2) 0.040(2) 0.0027(18) 0.0095(18) -0.0044(17)
C8 0.023(2) 0.0203(19) 0.0211(19) 0.0033(16) 0.0052(16) 0.0077(16)
C15 0.0185(19) 0.0151(18) 0.031(2) -0.0016(16) 0.0043(16) 0.0033(15)
C6 0.020(2) 0.019(2) 0.028(2) -0.0016(16) 0.0069(16) -0.0026(16)
C13 0.023(2) 0.020(2) 0.025(2) 0.0011(16) 0.0057(16) 0.0070(16)
C20 0.025(2) 0.022(2) 0.025(2) -0.0033(17) 0.0059(17) -0.0013(17)
C19 0.029(2) 0.028(2) 0.031(2) -0.0025(18) 0.0098(19) -0.0052(19)
C14 0.021(2) 0.018(2) 0.031(2) -0.0040(17) 0.0032(17) 0.0044(16)
C22 0.038(3) 0.025(2) 0.035(2) 0.007(2) 0.008(2) 0.004(2)
C7 0.023(2) 0.024(2) 0.029(2) 0.0045(17) 0.0102(17) -0.0020(17)
C9 0.030(2) 0.028(2) 0.030(2) 0.0074(19) 0.0078(19) 0.0019(19)
C16 0.024(2) 0.022(2) 0.038(2) -0.0041(18) 0.0041(19) -0.0002(17)
C23 0.027(2) 0.031(2) 0.034(2) -0.0030(19) 0.0107(19) -0.0028(19)
C12 0.034(3) 0.031(2) 0.025(2) -0.0033(18) 0.0038(19) 0.004(2)
C21 0.041(3) 0.038(3) 0.028(2) -0.007(2) 0.008(2) -0.008(2)
C17 0.030(2) 0.023(2) 0.047(3) 0.002(2) 0.013(2) -0.0070(19)
C11 0.037(3) 0.045(3) 0.024(2) -0.004(2) 0.008(2) 0.008(2)
C24 0.026(2) 0.025(2) 0.045(3) -0.004(2) 0.004(2) -0.0059(19)
C10 0.034(3) 0.048(3) 0.026(2) 0.009(2) 0.013(2) 0.009(2)
C18 0.034(3) 0.030(2) 0.035(2) 0.002(2) 0.013(2) -0.004(2)
C26 0.029(3) 0.044(3) 0.066(4) -0.002(3) -0.005(3) -0.014(2)
C27 0.044(3) 0.042(3) 0.065(4) -0.003(3) 0.013(3) -0.026(3)
C25 0.045(3) 0.026(3) 0.116(6) -0.026(3) 0.022(4) -0.010(3)

loop_
_atom_type_symbol
_atom_type_description
_atom_type_scat_dispersion_real
_atom_type_scat_dispersion_imag
_atom_type_scat_source
C C 0.0033 0.0016 'International Tables Vol C Tables 4.2.6.8 and 6.1.1.4'
H H 0.0000 0.0000 'International Tables Vol C Tables 4.2.6.8 and 6.1.1.4'
N N 0.0061 0.0033 'International Tables Vol C Tables 4.2.6.8 and 6.1.1.4'
O O 0.0106 0.0060 'International Tables Vol C Tables 4.2.6.8 and 6.1.1.4'
Cu Cu 0.3201 1.2651 'International Tables Vol C Tables 4.2.6.8 and 6.1.1.4'

loop_
_geom_angle_atom_site_label_1
_geom_angle_atom_site_label_2
_geom_angle_atom_site_label_3
_geom_angle
_geom_angle_site_symmetry_1
_geom_angle_site_symmetry_3
_geom_angle_publ_flag
O1 Cu1 N3 98.12(14) . . ?
O1 Cu1 N1 95.51(14) . . ?
O1 Cu1 N2 179.35(15) . . ?
N1 Cu1 N3 164.90(14) . . ?
N2 Cu1 N3 82.28(15) . . ?
N2 Cu1 N1 84.16(15) . . ?
C1 O1 Cu1 127.3(3) . . ?
C15 N3 Cu1 112.4(3) . . ?
C19 N3 Cu1 128.7(3) . . ?
C19 N3 C15 118.8(4) . . ?
C8 N1 Cu1 112.7(3) . . ?
C7 N1 Cu1 124.3(3) . . ?
C7 N1 C8 122.9(4) . . ?
C13 N2 Cu1 114.2(3) . . ?
C14 N2 Cu1 118.6(3) . . ?
C14 N2 C13 127.1(4) . . ?
C4 C3 H3 117.5 . . ?
C2 C3 H3 117.5 . . ?
C2 C3 C4 125.0(4) . . ?
C3 C4 C24 119.8(4) . . ?
C5 C4 C3 116.7(4) . . ?
C5 C4 C24 123.4(4) . . ?
C3 C2 C1 117.8(4) . . ?
C3 C2 C20 121.5(4) . . ?
C1 C2 C20 120.7(4) . . ?
O1 C1 C2 119.2(4) . . ?
O1 C1 C6 122.9(4) . . ?
C6 C1 C2 117.9(4) . . ?
C4 C5 H5 119.0 . . ?
C4 C5 C6 122.0(4) . . ?
C6 C5 H5 119.0 . . ?
C13 C8 N1 114.6(4) . . ?
C9 C8 N1 125.0(4) . . ?
C9 C8 C13 120.3(4) . . ?
N3 C15 C14 116.2(4) . . ?
N3 C15 C16 121.7(4) . . ?
C16 C15 C14 121.9(4) . . ?
C1 C6 C7 123.9(4) . . ?
C5 C6 C1 120.6(4) . . ?
C5 C6 C7 115.5(4) . . ?
N2 C13 C8 114.3(4) . . ?
C12 C13 N2 126.5(4) . . ?
C12 C13 C8 119.2(4) . . ?
C2 C20 C22 110.7(4) . . ?
C23 C20 C2 109.4(3) . . ?
C23 C20 C22 110.1(4) . . ?
C21 C20 C2 111.7(4) . . ?
C21 C20 C22 106.4(4) . . ?
C21 C20 C23 108.4(4) . . ?
N3 C19 H19 118.9 . . ?
N3 C19 C18 122.2(4) . . ?
C18 C19 H19 118.9 . . ?
O2 C14 N2 129.4(4) . . ?
O2 C14 C15 120.3(4) . . ?
N2 C14 C15 110.3(4) . . ?
C20 C22 H22A 109.5 . . ?
C20 C22 H22B 109.5 . . ?
C20 C22 H22C 109.5 . . ?
H22A C22 H22B 109.5 . . ?
H22A C22 H22C 109.5 . . ?
H22B C22 H22C 109.5 . . ?
N1 C7 C6 125.8(4) . . ?
N1 C7 H7 117.1 . . ?
C6 C7 H7 117.1 . . ?
C8 C9 H9 120.1 . . ?
C8 C9 C10 119.9(5) . . ?
C10 C9 H9 120.1 . . ?
C15 C16 H16 120.3 . . ?
C17 C16 C15 119.3(4) . . ?
C17 C16 H16 120.3 . . ?
C20 C23 H23A 109.5 . . ?
C20 C23 H23B 109.5 . . ?
C20 C23 H23C 109.5 . . ?
H23A C23 H23B 109.5 . . ?
H23A C23 H23C 109.5 . . ?
H23B C23 H23C 109.5 . . ?
C13 C12 H12 120.2 . . ?
C11 C12 C13 119.5(5) . . ?
C11 C12 H12 120.2 . . ?
C20 C21 H21A 109.5 . . ?
C20 C21 H21B 109.5 . . ?
C20 C21 H21C 109.5 . . ?
H21A C21 H21B 109.5 . . ?
H21A C21 H21C 109.5 . . ?
H21B C21 H21C 109.5 . . ?
C16 C17 H17 120.4 . . ?
C16 C17 C18 119.2(4) . . ?
C18 C17 H17 120.4 . . ?
C12 C11 H11 119.5 . . ?
C10 C11 C12 121.1(4) . . ?
C10 C11 H11 119.5 . . ?
C4 C24 C27 111.8(4) . . ?
C26 C24 C4 109.8(4) . . ?
C26 C24 C27 108.0(5) . . ?
C26 C24 C25 110.4(5) . . ?
C25 C24 C4 109.6(4) . . ?
C25 C24 C27 107.2(5) . . ?
C9 C10 H10 120.0 . . ?
C11 C10 C9 120.1(4) . . ?
C11 C10 H10 120.0 . . ?
C19 C18 C17 118.7(4) . . ?
C19 C18 H18 120.7 . . ?
C17 C18 H18 120.7 . . ?
C24 C26 H26A 109.5 . . ?
C24 C26 H26B 109.5 . . ?
C24 C26 H26C 109.5 . . ?
H26A C26 H26B 109.5 . . ?
H26A C26 H26C 109.5 . . ?
H26B C26 H26C 109.5 . . ?
C24 C27 H27A 109.5 . . ?
C24 C27 H27B 109.5 . . ?
C24 C27 H27C 109.5 . . ?
H27A C27 H27B 109.5 . . ?
H27A C27 H27C 109.5 . . ?
H27B C27 H27C 109.5 . . ?
C24 C25 H25A 109.5 . . ?
C24 C25 H25B 109.5 . . ?
C24 C25 H25C 109.5 . . ?
H25A C25 H25B 109.5 . . ?
H25A C25 H25C 109.5 . . ?
H25B C25 H25C 109.5 . . ?

loop_
_geom_bond_atom_site_label_1
_geom_bond_atom_site_label_2
_geom_bond_distance
_geom_bond_site_symmetry_2
_geom_bond_publ_flag
Cu1 O1 1.878(3) . ?
Cu1 N3 1.997(4) . ?
Cu1 N1 1.929(4) . ?
Cu1 N2 1.920(4) . ?
O1 C1 1.317(5) . ?
O2 C14 1.224(5) . ?
N3 C15 1.351(5) . ?
N3 C19 1.337(6) . ?
N1 C8 1.430(5) . ?
N1 C7 1.282(6) . ?
N2 C13 1.405(6) . ?
N2 C14 1.345(6) . ?
C3 H3 0.9500 . ?
C3 C4 1.404(6) . ?
C3 C2 1.388(6) . ?
C4 C5 1.369(6) . ?
C4 C24 1.531(6) . ?
C2 C1 1.439(6) . ?
C2 C20 1.537(6) . ?
C1 C6 1.423(6) . ?
C5 H5 0.9500 . ?
C5 C6 1.419(6) . ?
C8 C13 1.405(6) . ?
C8 C9 1.383(6) . ?
C15 C14 1.513(6) . ?
C15 C16 1.379(6) . ?
C6 C7 1.447(6) . ?
C13 C12 1.396(6) . ?
C20 C22 1.538(6) . ?
C20 C23 1.536(6) . ?
C20 C21 1.533(6) . ?
C19 H19 0.9500 . ?
C19 C18 1.383(6) . ?
C22 H22A 0.9800 . ?
C22 H22B 0.9800 . ?
C22 H22C 0.9800 . ?
C7 H7 0.9500 . ?
C9 H9 0.9500 . ?
C9 C10 1.387(7) . ?
C16 H16 0.9500 . ?
C16 C17 1.372(7) . ?
C23 H23A 0.9800 . ?
C23 H23B 0.9800 . ?
C23 H23C 0.9800 . ?
C12 H12 0.9500 . ?
C12 C11 1.384(7) . ?
C21 H21A 0.9800 . ?
C21 H21B 0.9800 . ?
C21 H21C 0.9800 . ?
C17 H17 0.9500 . ?
C17 C18 1.386(7) . ?
C11 H11 0.9500 . ?
C11 C10 1.374(8) . ?
C24 C26 1.517(7) . ?
C24 C27 1.542(8) . ?
C24 C25 1.522(7) . ?
C10 H10 0.9500 . ?
C18 H18 0.9500 . ?
C26 H26A 0.9800 . ?
C26 H26B 0.9800 . ?
C26 H26C 0.9800 . ?
C27 H27A 0.9800 . ?
C27 H27B 0.9800 . ?
C27 H27C 0.9800 . ?
C25 H25A 0.9800 . ?
C25 H25B 0.9800 . ?
C25 H25C 0.9800 . ?

loop_
_geom_torsion_atom_site_label_1
_geom_torsion_atom_site_label_2
_geom_torsion_atom_site_label_3
_geom_torsion_atom_site_label_4
_geom_torsion
_geom_torsion_site_symmetry_1
_geom_torsion_site_symmetry_2
_geom_torsion_site_symmetry_3
_geom_torsion_site_symmetry_4
_geom_torsion_publ_flag
Cu1 O1 C1 C2 -176.1(3) . . . . ?
Cu1 O1 C1 C6 4.2(6) . . . . ?
Cu1 N3 C15 C14 -0.9(4) . . . . ?
Cu1 N3 C15 C16 -176.2(3) . . . . ?
Cu1 N3 C19 C18 172.5(3) . . . . ?
Cu1 N1 C8 C13 -2.4(4) . . . . ?
Cu1 N1 C8 C9 174.5(3) . . . . ?
Cu1 N1 C7 C6 -4.5(6) . . . . ?
Cu1 N2 C13 C8 0.7(4) . . . . ?
Cu1 N2 C13 C12 -176.8(4) . . . . ?
Cu1 N2 C14 O2 -178.1(4) . . . . ?
Cu1 N2 C14 C15 4.6(4) . . . . ?
O1 C1 C6 C5 179.4(4) . . . . ?
O1 C1 C6 C7 -0.9(7) . . . . ?
N3 Cu1 O1 C1 -179.1(3) . . . . ?
N3 C15 C14 O2 -179.9(4) . . . . ?
N3 C15 C14 N2 -2.3(5) . . . . ?
N3 C15 C16 C17 2.9(7) . . . . ?
N3 C19 C18 C17 3.0(7) . . . . ?
N1 Cu1 O1 C1 -5.6(4) . . . . ?
N1 C8 C13 N2 1.1(5) . . . . ?
N1 C8 C13 C12 178.8(4) . . . . ?
N1 C8 C9 C10 -177.7(4) . . . . ?
N2 C13 C12 C11 175.8(4) . . . . ?
C3 C4 C5 C6 1.4(6) . . . . ?
C3 C4 C24 C26 -62.5(6) . . . . ?
C3 C4 C24 C27 177.6(4) . . . . ?
C3 C4 C24 C25 58.9(6) . . . . ?
C3 C2 C1 O1 -179.4(4) . . . . ?
C3 C2 C1 C6 0.3(6) . . . . ?
C3 C2 C20 C22 119.5(4) . . . . ?
C3 C2 C20 C23 -118.9(4) . . . . ?
C3 C2 C20 C21 1.1(6) . . . . ?
C4 C3 C2 C1 0.6(6) . . . . ?
C4 C3 C2 C20 -179.5(4) . . . . ?
C4 C5 C6 C1 -0.6(7) . . . . ?
C4 C5 C6 C7 179.7(4) . . . . ?
C2 C3 C4 C5 -1.4(7) . . . . ?
C2 C3 C4 C24 179.3(4) . . . . ?
C2 C1 C6 C5 -0.3(6) . . . . ?
C2 C1 C6 C7 179.4(4) . . . . ?
C1 C2 C20 C22 -60.5(5) . . . . ?
C1 C2 C20 C23 61.0(5) . . . . ?
C1 C2 C20 C21 -178.9(4) . . . . ?
C1 C6 C7 N1 1.2(7) . . . . ?
C5 C4 C24 C26 118.2(5) . . . . ?
C5 C4 C24 C27 -1.6(6) . . . . ?
C5 C4 C24 C25 -120.4(6) . . . . ?
C5 C6 C7 N1 -179.1(4) . . . . ?
C8 N1 C7 C6 179.9(4) . . . . ?
C8 C13 C12 C11 -1.6(7) . . . . ?
C8 C9 C10 C11 -0.1(7) . . . . ?
C15 N3 C19 C18 -2.1(7) . . . . ?
C15 C16 C17 C18 -2.0(7) . . . . ?
C13 N2 C14 O2 6.6(7) . . . . ?
C13 N2 C14 C15 -170.7(4) . . . . ?
C13 C8 C9 C10 -0.9(6) . . . . ?
C13 C12 C11 C10 0.6(7) . . . . ?
C20 C2 C1 O1 0.6(6) . . . . ?
C20 C2 C1 C6 -179.7(4) . . . . ?
C19 N3 C15 C14 174.6(4) . . . . ?
C19 N3 C15 C16 -0.8(6) . . . . ?
C14 N2 C13 C8 176.2(4) . . . . ?
C14 N2 C13 C12 -1.3(7) . . . . ?
C14 C15 C16 C17 -172.3(4) . . . . ?
C7 N1 C8 C13 173.6(4) . . . . ?
C7 N1 C8 C9 -9.4(6) . . . . ?
C9 C8 C13 N2 -176.0(4) . . . . ?
C9 C8 C13 C12 1.7(6) . . . . ?
C16 C15 C14 O2 -4.5(6) . . . . ?
C16 C15 C14 N2 173.1(4) . . . . ?
C16 C17 C18 C19 -0.8(7) . . . . ?
C12 C11 C10 C9 0.2(8) . . . . ?
C24 C4 C5 C6 -179.3(4) . . . . ?
